data_4112182
loop_
_publ_author_name
'Xavier Catto\"en'
'Heinz Gornitzka'
'Didier Bourissou'
'Guy Bertrand'

_publ_section_title
;
 Amino-Aryl-Carbenes: Alternative Ligands for Transition Metals?
;
_journal_name_full 'Journal of the American Chemical Society'
_journal_page_first 1342
_journal_page_last 1343
_journal_paper_doi 10.1021/ja0396854
_journal_volume 126
_journal_year 2004
_chemical_formula_sum 'C28 H33 Cl N Rh'
_chemical_formula_weight 521.91
_chemical_name_systematic
; 
 ? 
;
_space_group_IT_number 14
_symmetry_cell_setting monoclinic
_symmetry_space_group_name_Hall '-P 2yn'
_symmetry_space_group_name_H-M 'P 1 21/n 1'
_atom_sites_solution_hydrogens geom
_atom_sites_solution_primary direct
_atom_sites_solution_secondary difmap
_audit_creation_method SHELXL-97
_cell_angle_alpha 90.00
_cell_angle_beta 94.718(4)
_cell_angle_gamma 90.00
_cell_formula_units_Z 4
_cell_length_a 11.154(3)
_cell_length_b 14.840(3)
_cell_length_c 14.405(3)
_cell_measurement_reflns_used 3039
_cell_measurement_temperature 173(2)
_cell_measurement_theta_max 26.16
_cell_measurement_theta_min 2.408
_cell_volume 2376.3(9)
_computing_cell_refinement 'Bruker SMART'
_computing_data_collection 'Bruker SMART'
_computing_data_reduction 'Bruker SHELXTL'
_computing_molecular_graphics 'Bruker SHELXTL'
_computing_publication_material 'Bruker SHELXTL'
_computing_structure_refinement 'SHELXL-97 (Sheldrick, 1997)'
_computing_structure_solution 'SHELXS-97 (Sheldrick, 1990)'
_diffrn_ambient_temperature 173(2)
_diffrn_measured_fraction_theta_full 0.997
_diffrn_measured_fraction_theta_max 0.997
_diffrn_measurement_device_type 'Bruker CCD detector'
_diffrn_measurement_method 'omega and phi scans'
_diffrn_radiation_monochromator graphite
_diffrn_radiation_source 'fine-focus sealed tube'
_diffrn_radiation_type MoK\a
_diffrn_radiation_wavelength 0.71073
_diffrn_reflns_av_R_equivalents 0.0842
_diffrn_reflns_av_sigmaI/netI 0.0906
_diffrn_reflns_limit_h_max 12
_diffrn_reflns_limit_h_min -12
_diffrn_reflns_limit_k_max 16
_diffrn_reflns_limit_k_min -16
_diffrn_reflns_limit_l_max 7
_diffrn_reflns_limit_l_min -16
_diffrn_reflns_number 10287
_diffrn_reflns_theta_full 23.25
_diffrn_reflns_theta_max 23.25
_diffrn_reflns_theta_min 1.97
_exptl_absorpt_coefficient_mu 0.847
_exptl_absorpt_correction_T_max 1.000000
_exptl_absorpt_correction_T_min 0.662486
_exptl_absorpt_correction_type 'semi empirical'
_exptl_absorpt_process_details 'SADABS (Bruker-AXS)'
_exptl_crystal_colour orange
_exptl_crystal_density_diffrn 1.459
_exptl_crystal_description block
_exptl_crystal_F_000 1080
_exptl_crystal_size_max 0.2
_exptl_crystal_size_mid 0.3
_exptl_crystal_size_min 0.4
_refine_diff_density_max 0.750
_refine_diff_density_min -0.479
_refine_diff_density_rms 0.133
_refine_ls_extinction_method none
_refine_ls_goodness_of_fit_ref 1.108
_refine_ls_hydrogen_treatment mixed
_refine_ls_matrix_type full
_refine_ls_number_parameters 296
_refine_ls_number_reflns 3404
_refine_ls_number_restraints 6
_refine_ls_restrained_S_all 1.107
_refine_ls_R_factor_all 0.0942
_refine_ls_R_factor_gt 0.0550
_refine_ls_shift/su_max 0.000
_refine_ls_shift/su_mean 0.000
_refine_ls_structure_factor_coef Fsqd
_refine_ls_weighting_details 'calc w=1/[\s^2^(Fo^2^)+(0.0477P)^2^+4.1602P] where P=(Fo^2^+2Fc^2^)/3'
_refine_ls_weighting_scheme calc
_refine_ls_wR_factor_gt 0.1176
_refine_ls_wR_factor_ref 0.1307
_reflns_number_gt 2317
_reflns_number_total 3404
_reflns_threshold_expression >2sigma(I)
_cod_data_source_file ja0396854si20031119_113304.cif
_cod_data_source_block 6
_cod_original_cell_volume 2376.2(10)
_cod_database_code 4112182

loop_
_symmetry_equiv_pos_as_xyz
'x, y, z'
'-x+1/2, y+1/2, -z+1/2'
'-x, -y, -z'
'x-1/2, -y-1/2, z-1/2'

loop_
_atom_site_label
_atom_site_type_symbol
_atom_site_fract_x
_atom_site_fract_y
_atom_site_fract_z
_atom_site_U_iso_or_equiv
_atom_site_adp_type
_atom_site_occupancy
_atom_site_symmetry_multiplicity
_atom_site_calc_flag
_atom_site_refinement_flags
C1 C 0.9890(6) 0.3003(5) 0.5740(5) 0.0189(17) Uani 1 1 d .
C2 C 0.8710(6) 0.3249(5) 0.6110(6) 0.0208(18) Uani 1 1 d .
C3 C 0.8650(7) 0.3831(5) 0.6871(5) 0.0206(18) Uani 1 1 d .
C4 C 0.7519(7) 0.4041(5) 0.7209(5) 0.0229(18) Uani 1 1 d .
C5 C 0.6474(7) 0.3651(5) 0.6786(6) 0.028(2) Uani 1 1 d .
H5 H 0.5720 0.3798 0.7010 0.033 Uiso 1 1 calc R
C6 C 0.6505(6) 0.3049(5) 0.6040(6) 0.0236(19) Uani 1 1 d .
C7 C 0.7652(6) 0.2841(6) 0.5698(5) 0.0230(17) Uani 1 1 d .
C8 C 0.9703(7) 0.4263(5) 0.7327(6) 0.0252(19) Uani 1 1 d .
H8 H 1.0474 0.4140 0.7121 0.030 Uiso 1 1 calc R
C9 C 0.9601(8) 0.4837(5) 0.8041(6) 0.033(2) Uani 1 1 d .
H9 H 1.0303 0.5121 0.8323 0.040 Uiso 1 1 calc R
C10 C 0.8471(8) 0.5029(6) 0.8383(6) 0.030(2) Uani 1 1 d .
H10 H 0.8422 0.5427 0.8895 0.036 Uiso 1 1 calc R
C11 C 0.7466(7) 0.4644(5) 0.7976(6) 0.029(2) Uani 1 1 d .
H11 H 0.6710 0.4776 0.8204 0.034 Uiso 1 1 calc R
C12 C 0.7628(7) 0.2223(5) 0.4923(5) 0.0248(17) Uani 1 1 d .
H12 H 0.8364 0.2072 0.4673 0.030 Uiso 1 1 calc R
C13 C 0.6587(7) 0.1848(5) 0.4537(6) 0.0275(19) Uani 1 1 d .
H13 H 0.6610 0.1449 0.4023 0.033 Uiso 1 1 calc R
C14 C 0.5470(7) 0.2050(6) 0.4896(6) 0.032(2) Uani 1 1 d .
H14 H 0.4749 0.1783 0.4627 0.038 Uiso 1 1 calc R
C15 C 0.5437(7) 0.2631(6) 0.5631(6) 0.030(2) Uani 1 1 d .
H15 H 0.4689 0.2759 0.5874 0.036 Uiso 1 1 calc R
N1 N 1.0063(5) 0.3351(4) 0.4914(4) 0.0212(15) Uani 1 1 d .
C16 C 0.9266(7) 0.4058(5) 0.4502(6) 0.0240(18) Uani 1 1 d .
H16A H 0.8631 0.3783 0.4084 0.036 Uiso 1 1 calc R
H16B H 0.9733 0.4477 0.4148 0.036 Uiso 1 1 calc R
H16C H 0.8902 0.4386 0.4998 0.036 Uiso 1 1 calc R
C17 C 1.1044(7) 0.3077(5) 0.4299(6) 0.029(2) Uani 1 1 d .
C18 C 1.1980(8) 0.3818(6) 0.4312(7) 0.039(2) Uani 1 1 d .
H18A H 1.1605 0.4374 0.4065 0.059 Uiso 1 1 calc R
H18B H 1.2624 0.3639 0.3926 0.059 Uiso 1 1 calc R
H18C H 1.2318 0.3918 0.4954 0.059 Uiso 1 1 calc R
C19 C 1.1668(7) 0.2196(6) 0.4587(6) 0.033(2) Uani 1 1 d .
H19A H 1.2127 0.2275 0.5191 0.050 Uiso 1 1 calc R
H19B H 1.2215 0.2023 0.4118 0.050 Uiso 1 1 calc R
H19C H 1.1064 0.1723 0.4636 0.050 Uiso 1 1 calc R
C20 C 1.0453(9) 0.2961(6) 0.3290(6) 0.042(2) Uani 1 1 d .
H20A H 0.9848 0.2482 0.3279 0.062 Uiso 1 1 calc R
H20B H 1.1071 0.2802 0.2873 0.062 Uiso 1 1 calc R
H20C H 1.0067 0.3528 0.3082 0.062 Uiso 1 1 calc R
Rh1 Rh 1.10052(5) 0.21842(4) 0.65591(4) 0.0210(2) Uani 1 1 d .
Cl1 Cl 1.24992(17) 0.33826(13) 0.67883(15) 0.0276(5) Uani 1 1 d .
C21 C 0.9996(7) 0.0985(6) 0.6282(6) 0.0246(19) Uani 1 1 d D
H21 H 0.955(6) 0.102(5) 0.571(4) 0.030 Uiso 1 1 d D
C22 C 0.9575(7) 0.1420(5) 0.7065(6) 0.0220(18) Uani 1 1 d D
H22 H 0.893(5) 0.181(4) 0.696(5) 0.026 Uiso 1 1 d D
C23 C 0.9858(7) 0.1169(6) 0.8061(5) 0.028(2) Uani 1 1 d .
H23A H 0.9344 0.0654 0.8211 0.034 Uiso 1 1 calc R
H23B H 0.9652 0.1683 0.8457 0.034 Uiso 1 1 calc R
C24 C 1.1175(7) 0.0915(6) 0.8306(6) 0.031(2) Uani 1 1 d .
H24A H 1.1379 0.1008 0.8981 0.037 Uiso 1 1 calc R
H24B H 1.1290 0.0269 0.8169 0.037 Uiso 1 1 calc R
C25 C 1.1999(7) 0.1468(6) 0.7766(6) 0.027(2) Uani 1 1 d D
H25 H 1.235(7) 0.196(4) 0.809(5) 0.033 Uiso 1 1 d D
C26 C 1.2453(7) 0.1201(5) 0.6959(6) 0.027(2) Uani 1 1 d D
H26 H 1.305(6) 0.160(4) 0.680(5) 0.033 Uiso 1 1 d D
C27 C 1.2134(8) 0.0332(5) 0.6444(6) 0.032(2) Uani 1 1 d .
H27A H 1.2555 -0.0174 0.6779 0.039 Uiso 1 1 calc R
H27B H 1.2427 0.0366 0.5814 0.039 Uiso 1 1 calc R
C28 C 1.0785(7) 0.0137(5) 0.6349(6) 0.027(2) Uani 1 1 d .
H28A H 1.0579 -0.0222 0.6893 0.032 Uiso 1 1 calc R
H28B H 1.0595 -0.0234 0.5785 0.032 Uiso 1 1 calc R

loop_
_atom_site_aniso_label
_atom_site_aniso_U_11
_atom_site_aniso_U_22
_atom_site_aniso_U_33
_atom_site_aniso_U_23
_atom_site_aniso_U_13
_atom_site_aniso_U_12
C1 0.023(4) 0.011(4) 0.023(4) 0.000(3) -0.001(3) -0.001(3)
C2 0.015(4) 0.013(4) 0.034(5) 0.006(4) 0.002(4) 0.001(3)
C3 0.022(4) 0.018(4) 0.022(4) 0.008(4) 0.001(4) -0.001(3)
C4 0.024(4) 0.018(4) 0.027(5) 0.008(4) 0.005(4) 0.004(3)
C5 0.023(4) 0.021(5) 0.041(5) 0.001(4) 0.011(4) 0.007(4)
C6 0.018(4) 0.024(5) 0.028(5) 0.006(4) 0.000(4) -0.001(3)
C7 0.025(4) 0.023(4) 0.021(4) 0.006(4) 0.003(3) 0.008(4)
C8 0.022(4) 0.025(5) 0.028(5) 0.006(4) 0.001(4) 0.003(4)
C9 0.038(5) 0.018(5) 0.043(6) -0.005(4) 0.001(5) -0.001(4)
C10 0.044(5) 0.019(5) 0.028(5) -0.005(4) 0.002(4) 0.005(4)
C11 0.030(5) 0.029(5) 0.029(5) 0.001(4) 0.013(4) 0.007(4)
C12 0.028(4) 0.019(4) 0.026(4) 0.002(4) -0.005(3) 0.000(4)
C13 0.029(4) 0.021(4) 0.032(5) -0.005(4) -0.004(4) 0.001(4)
C14 0.030(4) 0.029(5) 0.036(5) 0.009(4) 0.000(4) -0.002(4)
C15 0.023(4) 0.033(5) 0.034(5) 0.001(4) 0.003(4) -0.003(4)
N1 0.021(3) 0.019(4) 0.024(4) 0.001(3) 0.005(3) 0.003(3)
C16 0.024(4) 0.023(5) 0.025(4) 0.002(4) 0.005(4) -0.001(4)
C17 0.037(5) 0.017(5) 0.033(5) 0.002(4) 0.014(4) 0.001(4)
C18 0.031(5) 0.039(6) 0.050(6) 0.007(5) 0.017(5) 0.002(4)
C19 0.040(5) 0.026(5) 0.036(5) -0.011(5) 0.017(4) 0.007(5)
C20 0.062(6) 0.041(6) 0.024(5) -0.010(4) 0.017(5) 0.008(5)
Rh1 0.0187(3) 0.0190(3) 0.0252(3) -0.0005(3) 0.0002(2) 0.0009(3)
Cl1 0.0214(10) 0.0217(11) 0.0399(13) -0.0048(10) 0.0038(9) -0.0052(9)
C21 0.029(5) 0.028(5) 0.016(4) -0.001(4) -0.006(4) -0.004(4)
C22 0.022(4) 0.010(4) 0.034(5) 0.006(4) 0.001(4) -0.002(3)
C23 0.032(5) 0.032(5) 0.021(5) -0.010(4) 0.005(4) -0.004(4)
C24 0.035(5) 0.029(5) 0.027(5) 0.000(4) -0.005(4) 0.008(4)
C25 0.024(4) 0.024(5) 0.032(5) 0.004(4) -0.006(4) 0.005(4)
C26 0.017(4) 0.021(5) 0.043(6) 0.003(4) -0.007(4) -0.008(4)
C27 0.042(5) 0.023(5) 0.032(5) 0.003(4) 0.004(4) 0.007(4)
C28 0.030(5) 0.021(4) 0.028(5) -0.005(4) 0.000(4) -0.002(4)

loop_
_atom_type_symbol
_atom_type_description
_atom_type_scat_dispersion_real
_atom_type_scat_dispersion_imag
_atom_type_scat_source
C C 0.0033 0.0016 'International Tables Vol C Tables 4.2.6.8 and 6.1.1.4'
H H 0.0000 0.0000 'International Tables Vol C Tables 4.2.6.8 and 6.1.1.4'
N N 0.0061 0.0033 'International Tables Vol C Tables 4.2.6.8 and 6.1.1.4'
Cl Cl 0.1484 0.1585 'International Tables Vol C Tables 4.2.6.8 and 6.1.1.4'
Rh Rh -1.1178 0.9187 'International Tables Vol C Tables 4.2.6.8 and 6.1.1.4'

loop_
_geom_angle_atom_site_label_1
_geom_angle_atom_site_label_2
_geom_angle_atom_site_label_3
_geom_angle
N1 C1 C2 114.8(6)
N1 C1 Rh1 128.5(5)
C2 C1 Rh1 116.7(5)
C3 C2 C7 120.0(7)
C3 C2 C1 121.8(7)
C7 C2 C1 118.1(7)
C2 C3 C4 120.3(7)
C2 C3 C8 122.5(7)
C4 C3 C8 117.2(7)
C5 C4 C3 119.4(7)
C5 C4 C11 120.8(7)
C3 C4 C11 119.8(7)
C4 C5 C6 121.8(7)
C5 C6 C15 121.4(7)
C5 C6 C7 118.6(7)
C15 C6 C7 120.0(7)
C2 C7 C6 119.9(7)
C2 C7 C12 123.9(7)
C6 C7 C12 116.2(7)
C9 C8 C3 120.6(8)
C8 C9 C10 121.6(8)
C11 C10 C9 119.6(8)
C10 C11 C4 121.1(7)
C13 C12 C7 122.3(7)
C12 C13 C14 120.6(8)
C15 C14 C13 119.6(8)
C14 C15 C6 121.3(7)
C1 N1 C16 120.9(6)
C1 N1 C17 125.8(6)
C16 N1 C17 113.3(6)
C18 C17 N1 109.1(6)
C18 C17 C19 108.7(7)
N1 C17 C19 113.9(6)
C18 C17 C20 109.3(7)
N1 C17 C20 107.7(7)
C19 C17 C20 108.0(7)
C1 Rh1 C21 95.8(3)
C1 Rh1 C22 94.4(3)
C21 Rh1 C22 38.7(3)
C1 Rh1 C26 159.6(3)
C21 Rh1 C26 82.0(3)
C22 Rh1 C26 96.3(3)
C1 Rh1 C25 164.8(3)
C21 Rh1 C25 88.3(3)
C22 Rh1 C25 79.6(3)
C26 Rh1 C25 35.5(3)
C1 Rh1 Cl1 91.2(2)
C21 Rh1 Cl1 168.6(2)
C22 Rh1 Cl1 149.6(2)
C26 Rh1 Cl1 88.3(2)
C25 Rh1 Cl1 87.2(2)
C22 C21 C28 123.4(7)
C22 C21 Rh1 70.9(4)
C28 C21 Rh1 112.5(5)
C21 C22 C23 126.6(7)
C21 C22 Rh1 70.4(4)
C23 C22 Rh1 110.9(5)
C22 C23 C24 114.0(7)
C25 C24 C23 111.3(7)
C26 C25 C24 124.7(8)
C26 C25 Rh1 70.9(5)
C24 C25 Rh1 112.1(5)
C25 C26 C27 125.2(8)
C25 C26 Rh1 73.6(5)
C27 C26 Rh1 107.2(5)
C26 C27 C28 113.3(7)
C27 C28 C21 113.9(6)

loop_
_geom_bond_atom_site_label_1
_geom_bond_atom_site_label_2
_geom_bond_distance
C1 N1 1.326(9)
C1 C2 1.505(10)
C1 Rh1 2.043(7)
C2 C3 1.401(11)
C2 C7 1.414(11)
C3 C4 1.423(10)
C3 C8 1.448(11)
C4 C5 1.397(11)
C4 C11 1.426(11)
C5 C6 1.399(11)
C6 C15 1.427(11)
C6 C7 1.441(10)
C7 C12 1.443(11)
C8 C9 1.349(11)
C9 C10 1.420(12)
C10 C11 1.348(12)
C12 C13 1.364(11)
C13 C14 1.420(11)
C14 C15 1.369(11)
N1 C16 1.469(10)
N1 C17 1.519(9)
C17 C18 1.515(11)
C17 C19 1.523(11)
C17 C20 1.555(12)
Rh1 C21 2.127(8)
Rh1 C22 2.134(7)
Rh1 C26 2.216(8)
Rh1 C25 2.250(8)
Rh1 Cl1 2.441(2)
C21 C22 1.413(11)
C21 C28 1.534(11)
C22 C23 1.491(11)
C23 C24 1.529(11)
C24 C25 1.498(12)
C25 C26 1.364(12)
C26 C27 1.516(11)
C27 C28 1.528(11)
